data_1537764
loop_
_publ_author_name
'Dattagupta, J.K.'
'Schubert, K.'

_publ_section_title
;
 Isotypic relation of zirconium-nickel (Zr2 Ni7) and hafnium-nickel (Hf2
 Ni7)
;
_journal_name_full 'Zeitschrift fuer Metallkunde'
_journal_page_first 789
_journal_page_last 792
_journal_volume 64
_journal_year 1973
_chemical_formula_sum 'Ni7 Zr2'
_space_group_IT_number 12
_symmetry_space_group_name_Hall '-C 2y'
_symmetry_space_group_name_H-M 'C 1 2/m 1'
_cell_angle_alpha 90
_cell_angle_beta 95.509
_cell_angle_gamma 90
_cell_formula_units_Z 4
_cell_length_a 4.657
_cell_length_b 8.191
_cell_length_c 12.102
_cell_volume 459.504
_citation_journal_id_ASTM ZEMTAE
_cod_data_source_file Dattagupta_ZEMTAE_1973_1147.cif
_cod_data_source_block Ni7Zr2
_cod_original_cell_volume 459.5045
_cod_database_code 1537764

loop_
_symmetry_equiv_pos_as_xyz
x,y,z
-x,y,-z
-x,-y,-z
x,-y,z
x+1/2,y+1/2,z
-x+1/2,y+1/2,-z
-x+1/2,-y+1/2,-z
x+1/2,-y+1/2,z

loop_
_atom_site_label
_atom_site_type_symbol
_atom_site_fract_x
_atom_site_fract_y
_atom_site_fract_z
_atom_site_occupancy
_atom_site_U_iso_or_equiv
Zr1 Zr 0.212 0 0.613 1 0.0
Ni3 Ni 0.297 0.168 0.421 1 0.0
Ni4 Ni 0.503 0.246 0.251 1 0.0
Zr2 Zr 0.27 0 0.884 1 0.0
Ni1 Ni 0.256 0 0.246 1 0.0
Ni2 Ni 0.208 0.163 0.076 1 0.0
